data_7219524
loop_
_publ_author_name
'zhu, gengyu'
'wang, lin'
'Sun, Hongjian'
'Li, Xiaoyan'

_publ_section_title
;
 Formation of PCP pincer cobalt complexes with cobaltacyclopropane
 moieties via double Csp3-H bond activation&#x2020;
;
_journal_name_full 'RSC Adv.'
_journal_paper_doi 10.1039/C5RA01230A
_journal_year 2015
_chemical_formula_moiety 'C38 H40 Co N2 P3'
_chemical_formula_sum 'C38 H40 Co N2 P3'
_chemical_formula_weight 676.56
_chemical_name_systematic
;
 ?
;
_space_group_crystal_system monoclinic
_space_group_IT_number 14
_space_group_name_Hall '-P 2yn'
_space_group_name_H-M_alt 'P 1 21/n 1'
_symmetry_space_group_name_Hall '-P 2yn'
_symmetry_space_group_name_H-M 'P 1 21/n 1'
_atom_sites_solution_hydrogens mixed
_audit_creation_date 2014-03-04
_audit_creation_method
;
Olex2 1.2
(compiled 2014.02.28 svn.r2899 for OlexSys, GUI svn.r4781)
;
_audit_update_record
;
2014-10-11 deposited with the CCDC.
2015-02-09 downloaded from the CCDC.
;
_cell_angle_alpha 90
_cell_angle_beta 101.593(14)
_cell_angle_gamma 90
_cell_formula_units_Z 4
_cell_length_a 10.890(7)
_cell_length_b 16.894(12)
_cell_length_c 18.714(14)
_cell_measurement_reflns_used 603
_cell_measurement_temperature 273(2)
_cell_measurement_theta_max 0.00
_cell_measurement_theta_min 0.00
_cell_volume 3373(4)
_computing_data_reduction 'SAINT v7.23A (Bruker, 2003)'
_computing_molecular_graphics 'Olex2 (Dolomanov et al., 2009)'
_computing_publication_material 'Olex2 (Dolomanov et al., 2009)'
_computing_structure_refinement 'ShelXL (Sheldrick, 2008)'
_diffrn_ambient_temperature 273.15
_diffrn_measured_fraction_theta_full 0.950
_diffrn_measured_fraction_theta_max 0.975
_diffrn_measurement_device_type 'CCD area detector'
_diffrn_measurement_method 'phi and omega scans'
_diffrn_radiation_monochromator graphite
_diffrn_radiation_type MoK\a
_diffrn_radiation_wavelength 0.71073
_diffrn_reflns_av_R_equivalents 0.2030
_diffrn_reflns_av_unetI/netI 0.2727
_diffrn_reflns_Laue_measured_fraction_full 0.950
_diffrn_reflns_Laue_measured_fraction_max 0.975
_diffrn_reflns_limit_h_max 9
_diffrn_reflns_limit_h_min -12
_diffrn_reflns_limit_k_max 19
_diffrn_reflns_limit_k_min -20
_diffrn_reflns_limit_l_max 19
_diffrn_reflns_limit_l_min -22
_diffrn_reflns_number 15711
_diffrn_reflns_point_group_measured_fraction_full 0.950
_diffrn_reflns_point_group_measured_fraction_max 0.975
_diffrn_reflns_theta_full 25.242
_diffrn_reflns_theta_max 24.999
_diffrn_reflns_theta_min 1.639
_exptl_absorpt_coefficient_mu 0.681
_exptl_absorpt_correction_type none
_exptl_crystal_density_diffrn 1.332
_exptl_crystal_F_000 1416
_refine_diff_density_max 0.585
_refine_diff_density_min -0.374
_refine_diff_density_rms 0.091
_refine_ls_extinction_method none
_refine_ls_goodness_of_fit_ref 0.905
_refine_ls_hydrogen_treatment constr
_refine_ls_matrix_type full
_refine_ls_number_parameters 406
_refine_ls_number_reflns 5783
_refine_ls_number_restraints 2
_refine_ls_restrained_S_all 0.905
_refine_ls_R_factor_all 0.2233
_refine_ls_R_factor_gt 0.0765
_refine_ls_shift/su_max 0.000
_refine_ls_shift/su_mean 0.000
_refine_ls_structure_factor_coef Fsqd
_refine_ls_weighting_details 'w=1/[\s^2^(Fo^2^)+(0.0567P)^2^] where P=(Fo^2^+2Fc^2^)/3'
_refine_ls_weighting_scheme calc
_refine_ls_wR_factor_gt 0.1314
_refine_ls_wR_factor_ref 0.1855
_reflns_Friedel_coverage 0.000
_reflns_number_gt 2085
_reflns_number_total 5783
_reflns_threshold_expression 'I > 2\s(I)'
_cod_data_source_file c5ra01230a2.cif
_cod_data_source_block complex3
_cod_database_code 7219524
_shelxl_version_number 2013-4
_shelx_space_group_comment
;
The symmetry employed for this shelxl refinement is uniquely defined
by the following loop, which should always be used as a source of
symmetry information in preference to the above space-group names.
They are only intended as comments.
;
_olex2_refinement_description
;
1. Fixed Uiso
 At 1.2 times of:
  All C(H) groups, All C(H,H) groups
 At 1.5 times of:
  All C(H,H,H) groups
2. Restrained distances
 C22A-C21
 1.55 with sigma of 0.01
 C21-C22
 1.55 with sigma of 0.01
3. Uiso/Uaniso restraints and constraints
C22A \\sim C22: within 1.7A with sigma of 0.002 and sigma for terminal atoms of
0.08
4. Others
 Fixed Sof: H21A(0.5) H21B(0.5) C22(0.7) H22A(0.7) H22B(0.7) H22C(0.7)
 C22A(0.3) H22D(0.3) H22E(0.3) H22F(0.3)
5.a Riding coordinates:
 C21(H21A,H21B), C22(H22A,H22B,H22C), C22A(H22D,H22E,H22F)
5.b Secondary CH2 refined with riding coordinates:
 C18(H18A,H18B)
5.c Me refined with riding coordinates:
 C1(H1A,H1B,H1C), C2(H2A,H2B,H2C), C3(H3A,H3B,H3C)
5.d Aromatic/amide H refined with riding coordinates:
 C5(H5), C6(H6), C7(H7), C8(H8), C9(H9), C11(H11), C12(H12), C13(H13),
 C14(H14), C15(H15), C16(H16), C17(H17), C24(H24), C25(H25), C26(H26), C27(H27),
  C29(H29), C30(H30), C31(H31), C32(H32), C34(H34), C35(H35), C36(H36),
 C37(H37), C38(H38)
;
_olex2_computing_structure_refinement_long 'ShelXL (Sheldrick, 2008)'

loop_
_space_group_symop_operation_xyz
'x, y, z'
'-x+1/2, y+1/2, -z+1/2'
'-x, -y, -z'
'x-1/2, -y-1/2, z-1/2'

loop_
_atom_site_label
_atom_site_type_symbol
_atom_site_fract_x
_atom_site_fract_y
_atom_site_fract_z
_atom_site_U_iso_or_equiv
_atom_site_adp_type
_atom_site_occupancy
_atom_site_site_symmetry_order
_atom_site_calc_flag
_atom_site_refinement_flags_posn
_atom_site_refinement_flags_occupancy
Co1 Co 0.76491(9) 0.23582(6) 0.21167(6) 0.0429(4) Uani 1 1 d . .
C1 C 0.7158(8) 0.4180(5) 0.2743(6) 0.097(4) Uani 1 1 d . .
H1A H 0.6854 0.4317 0.2241 0.145 Uiso 1 1 calc R .
H1B H 0.7551 0.4633 0.3003 0.145 Uiso 1 1 calc R .
H1C H 0.6470 0.4011 0.2956 0.145 Uiso 1 1 calc R .
C2 C 0.8712(10) 0.3236(6) 0.3784(5) 0.104(4) Uani 1 1 d . .
H2A H 0.9323 0.2820 0.3888 0.157 Uiso 1 1 calc R .
H2B H 0.7980 0.3092 0.3967 0.157 Uiso 1 1 calc R .
H2C H 0.9060 0.3716 0.4015 0.157 Uiso 1 1 calc R .
C3 C 0.9612(8) 0.3967(5) 0.2646(6) 0.105(4) Uani 1 1 d . .
H3A H 1.0319 0.3624 0.2655 0.158 Uiso 1 1 calc R .
H3B H 0.9819 0.4359 0.3022 0.158 Uiso 1 1 calc R .
H3C H 0.9400 0.4223 0.2179 0.158 Uiso 1 1 calc R .
C4 C 0.5337(7) 0.2483(4) 0.3174(5) 0.050(2) Uani 1 1 d . .
C5 C 0.4382(8) 0.2879(5) 0.2724(5) 0.060(3) Uani 1 1 d . .
H5 H 0.4256 0.2814 0.2221 0.072 Uiso 1 1 calc R .
C6 C 0.3592(9) 0.3383(5) 0.3029(7) 0.069(3) Uani 1 1 d . .
H6 H 0.2931 0.3644 0.2729 0.083 Uiso 1 1 calc R .
C7 C 0.3795(10) 0.3482(6) 0.3745(7) 0.078(3) Uani 1 1 d . .
H7 H 0.3274 0.3819 0.3941 0.094 Uiso 1 1 calc R .
C8 C 0.4754(11) 0.3102(6) 0.4204(6) 0.080(3) Uani 1 1 d . .
H8 H 0.4891 0.3185 0.4705 0.096 Uiso 1 1 calc R .
C9 C 0.5518(8) 0.2589(5) 0.3908(6) 0.061(3) Uani 1 1 d . .
H9 H 0.6158 0.2316 0.4214 0.073 Uiso 1 1 calc R .
C10 C 0.6960(8) 0.1172(5) 0.3456(4) 0.045(2) Uani 1 1 d . .
C11 C 0.6200(8) 0.0692(5) 0.3767(5) 0.058(3) Uani 1 1 d . .
H11 H 0.5335 0.0743 0.3628 0.070 Uiso 1 1 calc R .
C12 C 0.6696(11) 0.0133(6) 0.4284(5) 0.074(3) Uani 1 1 d . .
H12 H 0.6161 -0.0170 0.4502 0.088 Uiso 1 1 calc R .
C13 C 0.7944(12) 0.0019(6) 0.4476(6) 0.077(3) Uani 1 1 d . .
H13 H 0.8273 -0.0371 0.4811 0.093 Uiso 1 1 calc R .
C14 C 0.8717(10) 0.0492(7) 0.4166(6) 0.090(4) Uani 1 1 d . .
H14 H 0.9582 0.0430 0.4298 0.108 Uiso 1 1 calc R .
C15 C 0.8225(8) 0.1056(5) 0.3662(5) 0.065(3) Uani 1 1 d . .
H15 H 0.8765 0.1367 0.3455 0.079 Uiso 1 1 calc R .
C16 C 0.4208(7) 0.0978(5) 0.2125(5) 0.051(2) Uani 1 1 d . .
H16 H 0.3807 0.0955 0.2519 0.062 Uiso 1 1 calc R .
C17 C 0.3803(8) 0.0646(5) 0.1469(6) 0.060(3) Uani 1 1 d . .
H17 H 0.3071 0.0353 0.1328 0.072 Uiso 1 1 calc R .
C18 C 0.4684(8) 0.0819(5) 0.1029(5) 0.065(3) Uani 1 1 d . .
H18A H 0.5030 0.0333 0.0876 0.077 Uiso 1 1 calc R .
H18B H 0.4286 0.1109 0.0598 0.077 Uiso 1 1 calc R .
C19 C 0.5622(7) 0.1269(5) 0.1444(5) 0.049(2) Uani 1 1 d . .
C20 C 0.6761(7) 0.1671(5) 0.1317(4) 0.041(2) Uani 1 1 d . .
C21 C 0.6538(8) 0.2505(5) 0.1010(5) 0.065(3) Uani 1 1 d D .
H21A H 0.7108 0.2592 0.0688 0.078 Uiso 0.5 1 d R P
H21B H 0.5704 0.2683 0.1019 0.078 Uiso 0.5 1 d R P
C22 C 0.6817(12) 0.2620(7) 0.0248(6) 0.079(4) Uani 0.7 1 d D P
H22A H 0.6051 0.2668 -0.0108 0.118 Uiso 0.7 1 d R P
H22B H 0.7309 0.3091 0.0243 0.118 Uiso 0.7 1 d R P
H22C H 0.7281 0.2171 0.0133 0.118 Uiso 0.7 1 d R P
C22A C 0.5305(17) 0.2894(15) 0.0656(17) 0.082(11) Uani 0.3 1 d D P
H22D H 0.5157 0.2834 0.0136 0.123 Uiso 0.3 1 d R P
H22E H 0.4647 0.2637 0.0841 0.123 Uiso 0.3 1 d R P
H22F H 0.5319 0.3447 0.0778 0.123 Uiso 0.3 1 d R P
C23 C 0.7564(8) 0.1119(4) 0.0984(5) 0.044(2) Uani 1 1 d . .
C24 C 0.7364(9) 0.0539(5) 0.0466(5) 0.065(3) Uani 1 1 d . .
H24 H 0.6590 0.0370 0.0205 0.078 Uiso 1 1 calc R .
C25 C 0.8538(9) 0.0245(5) 0.0402(5) 0.066(3) Uani 1 1 d . .
H25 H 0.8682 -0.0151 0.0083 0.080 Uiso 1 1 calc R .
C26 C 0.9414(9) 0.0628(5) 0.0874(5) 0.060(3) Uani 1 1 d . .
H26 H 1.0273 0.0542 0.0945 0.072 Uiso 1 1 calc R .
C27 C 1.0483(8) 0.0537(5) 0.2634(5) 0.062(3) Uani 1 1 d . .
H27 H 0.9899 0.0233 0.2318 0.075 Uiso 1 1 calc R .
C28 C 1.0476(7) 0.1358(5) 0.2552(4) 0.042(2) Uani 1 1 d . .
C29 C 1.1353(8) 0.1778(5) 0.3055(5) 0.062(3) Uani 1 1 d . .
H29 H 1.1365 0.2327 0.3026 0.075 Uiso 1 1 calc R .
C30 C 1.2198(8) 0.1404(7) 0.3590(5) 0.066(3) Uani 1 1 d . .
H30 H 1.2781 0.1701 0.3913 0.080 Uiso 1 1 calc R .
C31 C 1.2187(10) 0.0600(7) 0.3651(6) 0.081(3) Uani 1 1 d . .
H31 H 1.2756 0.0345 0.4015 0.097 Uiso 1 1 calc R .
C32 C 1.1327(10) 0.0173(6) 0.3167(6) 0.076(3) Uani 1 1 d . .
H32 H 1.1320 -0.0375 0.3203 0.092 Uiso 1 1 calc R .
C33 C 1.0424(7) 0.2427(5) 0.1428(4) 0.045(2) Uani 1 1 d . .
C34 C 1.0042(8) 0.3138(5) 0.1100(5) 0.063(3) Uani 1 1 d . .
H34 H 0.9271 0.3348 0.1144 0.076 Uiso 1 1 calc R .
C35 C 1.0786(9) 0.3546(5) 0.0705(6) 0.078(3) Uani 1 1 d . .
H35 H 1.0508 0.4020 0.0476 0.094 Uiso 1 1 calc R .
C36 C 1.1938(9) 0.3246(6) 0.0654(5) 0.066(3) Uani 1 1 d . .
H36 H 1.2454 0.3527 0.0404 0.079 Uiso 1 1 calc R .
C37 C 1.2325(8) 0.2534(6) 0.0971(5) 0.065(3) Uani 1 1 d . .
H37 H 1.3095 0.2320 0.0931 0.078 Uiso 1 1 calc R .
C38 C 1.1560(7) 0.2147(5) 0.1346(5) 0.057(3) Uani 1 1 d . .
H38 H 1.1828 0.1663 0.1559 0.068 Uiso 1 1 calc R .
P1 P 0.8285(2) 0.33877(12) 0.27995(14) 0.0527(7) Uani 1 1 d . .
P2 P 0.64051(19) 0.18953(12) 0.27361(12) 0.0446(6) Uani 1 1 d . .
P3 P 0.93331(19) 0.18933(12) 0.18906(13) 0.0450(6) Uani 1 1 d . .
N1 N 0.5322(6) 0.1358(4) 0.2114(4) 0.0493(19) Uani 1 1 d . .
N2 N 0.8831(6) 0.1171(4) 0.1237(4) 0.0511(19) Uani 1 1 d . .

loop_
_atom_site_aniso_label
_atom_site_aniso_U_11
_atom_site_aniso_U_22
_atom_site_aniso_U_33
_atom_site_aniso_U_23
_atom_site_aniso_U_13
_atom_site_aniso_U_12
Co1 0.0443(7) 0.0435(7) 0.0414(8) -0.0046(6) 0.0102(5) 0.0002(6)
C1 0.099(8) 0.063(6) 0.121(11) -0.016(6) 0.006(7) 0.018(6)
C2 0.140(10) 0.112(8) 0.051(8) -0.015(6) -0.005(7) -0.026(7)
C3 0.083(7) 0.094(8) 0.148(12) -0.043(7) 0.047(7) -0.048(6)
C4 0.049(5) 0.051(6) 0.053(7) -0.005(5) 0.020(5) 0.005(4)
C5 0.052(6) 0.073(7) 0.059(7) 0.014(5) 0.019(5) -0.001(5)
C6 0.066(7) 0.068(7) 0.079(9) 0.013(6) 0.028(6) 0.014(5)
C7 0.088(9) 0.068(7) 0.089(11) -0.009(7) 0.043(7) 0.004(6)
C8 0.117(9) 0.079(7) 0.049(8) -0.014(6) 0.033(7) 0.004(7)
C9 0.072(7) 0.049(6) 0.061(8) -0.010(5) 0.015(5) 0.004(5)
C10 0.047(5) 0.057(6) 0.033(6) -0.003(4) 0.012(4) 0.002(5)
C11 0.050(6) 0.072(7) 0.054(7) -0.001(5) 0.013(5) -0.015(5)
C12 0.093(8) 0.078(8) 0.050(8) 0.012(6) 0.014(6) -0.021(7)
C13 0.105(9) 0.065(7) 0.064(9) 0.023(6) 0.020(7) 0.018(7)
C14 0.077(8) 0.127(10) 0.073(10) 0.030(7) 0.031(7) 0.028(7)
C15 0.064(7) 0.097(8) 0.043(7) 0.031(6) 0.029(5) 0.017(6)
C16 0.038(5) 0.064(6) 0.058(8) 0.005(5) 0.024(5) 0.006(5)
C17 0.037(6) 0.061(6) 0.079(9) -0.012(6) 0.005(5) -0.004(5)
C18 0.050(6) 0.040(5) 0.094(9) 0.004(5) -0.007(6) 0.011(5)
C19 0.044(6) 0.055(6) 0.047(7) -0.008(5) 0.004(5) 0.001(5)
C20 0.029(5) 0.055(5) 0.041(6) -0.014(4) 0.011(4) 0.002(4)
C21 0.068(6) 0.077(7) 0.054(7) 0.014(5) 0.024(5) 0.016(5)
C22 0.098(11) 0.062(9) 0.069(12) 0.003(8) 0.001(9) -0.014(8)
C22A 0.06(2) 0.09(2) 0.10(3) -0.01(2) 0.016(19) -0.013(19)
C23 0.048(6) 0.048(5) 0.037(6) 0.005(4) 0.011(4) -0.003(4)
C24 0.064(7) 0.077(7) 0.052(7) -0.026(5) 0.006(5) -0.004(6)
C25 0.080(7) 0.058(6) 0.065(8) -0.021(5) 0.021(6) 0.002(6)
C26 0.067(6) 0.065(6) 0.056(8) -0.013(5) 0.030(5) 0.011(6)
C27 0.064(6) 0.062(7) 0.059(8) 0.011(5) 0.007(5) -0.001(5)
C28 0.043(5) 0.054(6) 0.035(6) -0.004(4) 0.021(4) 0.001(4)
C29 0.066(7) 0.057(6) 0.064(8) 0.005(5) 0.014(6) 0.000(5)
C30 0.063(7) 0.097(8) 0.039(7) 0.008(6) 0.009(5) 0.001(6)
C31 0.085(8) 0.108(10) 0.056(9) 0.035(7) 0.031(6) 0.035(8)
C32 0.091(8) 0.059(7) 0.082(9) 0.022(7) 0.022(7) 0.017(6)
C33 0.048(5) 0.050(6) 0.036(6) -0.003(4) 0.003(4) 0.000(4)
C34 0.049(6) 0.060(6) 0.086(9) 0.014(6) 0.027(5) 0.002(5)
C35 0.076(7) 0.062(7) 0.105(10) 0.027(6) 0.039(7) 0.016(6)
C36 0.068(7) 0.073(7) 0.063(8) 0.005(6) 0.025(6) -0.017(6)
C37 0.049(6) 0.096(8) 0.058(7) 0.002(6) 0.030(5) -0.006(6)
C38 0.033(5) 0.077(7) 0.059(7) 0.008(5) 0.007(5) 0.011(5)
P1 0.0567(15) 0.0458(14) 0.0569(19) -0.0081(12) 0.0148(13) -0.0060(12)
P2 0.0436(14) 0.0496(14) 0.0394(16) -0.0040(12) 0.0058(11) 0.0013(11)
P3 0.0448(14) 0.0468(13) 0.0442(17) -0.0020(12) 0.0112(11) -0.0019(11)
N1 0.043(4) 0.052(4) 0.050(6) -0.011(4) 0.004(4) -0.007(4)
N2 0.054(5) 0.050(4) 0.051(5) -0.016(4) 0.015(4) 0.000(4)

loop_
_atom_type_symbol
_atom_type_description
_atom_type_scat_dispersion_real
_atom_type_scat_dispersion_imag
_atom_type_scat_source
C C 0.0033 0.0016 'International Tables Vol C Tables 4.2.6.8 and 6.1.1.4'
H H 0.0000 0.0000 'International Tables Vol C Tables 4.2.6.8 and 6.1.1.4'
Co Co 0.3494 0.9721 'International Tables Vol C Tables 4.2.6.8 and 6.1.1.4'
N N 0.0061 0.0033 'International Tables Vol C Tables 4.2.6.8 and 6.1.1.4'
P P 0.1023 0.0942 'International Tables Vol C Tables 4.2.6.8 and 6.1.1.4'

loop_
_geom_angle_atom_site_label_1
_geom_angle_atom_site_label_2
_geom_angle_atom_site_label_3
_geom_angle
C20 Co1 C21 42.4(3)
C20 Co1 P1 162.7(2)
C20 Co1 P2 85.9(2)
C20 Co1 P3 86.7(2)
P1 Co1 C21 120.8(2)
P2 Co1 C21 105.6(2)
P2 Co1 P1 97.87(10)
P2 Co1 P3 130.76(10)
P3 Co1 C21 100.9(2)
P3 Co1 P1 103.12(10)
C5 C4 P2 117.3(8)
C9 C4 C5 119.6(8)
C9 C4 P2 122.9(7)
C4 C5 C6 119.6(10)
C7 C6 C5 119.6(10)
C6 C7 C8 121.8(10)
C7 C8 C9 118.9(10)
C4 C9 C8 120.5(9)
C11 C10 P2 124.8(7)
C15 C10 C11 117.0(8)
C15 C10 P2 117.9(7)
C10 C11 C12 121.2(8)
C13 C12 C11 121.1(9)
C12 C13 C14 118.4(10)
C15 C14 C13 120.5(9)
C10 C15 C14 121.8(9)
C17 C16 N1 108.1(8)
C16 C17 C18 108.0(8)
C19 C18 C17 107.4(9)
C18 C19 C20 135.5(9)
N1 C19 C18 106.9(8)
N1 C19 C20 117.5(7)
C19 C20 Co1 116.4(6)
C19 C20 C21 114.2(6)
C19 C20 C23 111.2(7)
C21 C20 Co1 76.1(5)
C23 C20 Co1 116.2(5)
C23 C20 C21 118.8(7)
C20 C21 Co1 61.5(4)
C20 C21 C22 115.0(8)
C22 C21 Co1 136.1(8)
C22A C21 Co1 137.0(14)
C22A C21 C20 128.6(13)
C22A C21 C22 82.1(14)
C21 C22 C22A 48.8(8)
C21 C22A C22 49.1(8)
C24 C23 C20 136.0(8)
C24 C23 N2 107.3(7)
N2 C23 C20 116.7(7)
C23 C24 C25 107.3(8)
C26 C25 C24 108.4(8)
C25 C26 N2 108.3(8)
C32 C27 C28 121.2(9)
C27 C28 P3 124.0(7)
C29 C28 C27 116.4(8)
C29 C28 P3 119.4(7)
C30 C29 C28 121.9(9)
C31 C30 C29 120.3(10)
C30 C31 C32 119.0(10)
C27 C32 C31 121.3(9)
C34 C33 P3 118.2(6)
C38 C33 C34 117.0(8)
C38 C33 P3 124.7(7)
C33 C34 C35 121.1(8)
C36 C35 C34 119.7(9)
C37 C36 C35 119.9(9)
C38 C37 C36 118.6(9)
C37 C38 C33 123.7(9)
C1 P1 Co1 115.1(3)
C1 P1 C2 101.3(5)
C1 P1 C3 98.3(5)
C2 P1 Co1 117.7(3)
C3 P1 Co1 120.3(3)
C3 P1 C2 100.7(5)
C4 P2 Co1 125.4(3)
C10 P2 Co1 120.0(3)
C10 P2 C4 100.2(4)
N1 P2 Co1 104.5(3)
N1 P2 C4 100.1(4)
N1 P2 C10 103.0(3)
C28 P3 Co1 123.6(3)
C28 P3 C33 98.4(4)
C33 P3 Co1 125.5(3)
N2 P3 Co1 103.8(2)
N2 P3 C28 101.9(4)
N2 P3 C33 98.9(4)
C16 N1 P2 135.7(7)
C19 N1 C16 109.7(7)
C19 N1 P2 114.7(6)
C23 N2 C26 108.7(7)
C23 N2 P3 116.2(6)
C26 N2 P3 135.1(7)

loop_
_geom_bond_atom_site_label_1
_geom_bond_atom_site_label_2
_geom_bond_distance
Co1 C20 1.985(7)
Co1 C21 2.193(9)
Co1 P1 2.187(3)
Co1 P2 2.103(3)
Co1 P3 2.114(3)
C1 P1 1.804(8)
C2 P1 1.825(10)
C3 P1 1.816(8)
C4 C5 1.373(10)
C4 C9 1.360(11)
C4 P2 1.842(8)
C5 C6 1.410(11)
C6 C7 1.324(13)
C7 C8 1.372(12)
C8 C9 1.392(12)
C10 C11 1.369(10)
C10 C15 1.368(10)
C10 P2 1.829(8)
C11 C12 1.381(11)
C12 C13 1.348(11)
C13 C14 1.372(12)
C14 C15 1.371(11)
C16 C17 1.342(11)
C16 N1 1.376(9)
C17 C18 1.415(11)
C18 C19 1.380(10)
C19 C20 1.475(10)
C19 N1 1.365(10)
C20 C21 1.523(10)
C20 C23 1.496(10)
C21 C22 1.530(9)
C21 C22A 1.522(10)
C22 C22A 2.00(3)
C23 C24 1.364(10)
C23 N2 1.368(8)
C24 C25 1.400(10)
C25 C26 1.330(10)
C26 N2 1.371(9)
C27 C28 1.395(10)
C27 C32 1.360(11)
C28 C29 1.392(10)
C28 P3 1.810(8)
C29 C30 1.370(11)
C30 C31 1.364(11)
C31 C32 1.369(12)
C33 C34 1.375(10)
C33 C38 1.362(9)
C33 P3 1.840(8)
C34 C35 1.386(11)
C35 C36 1.374(11)
C36 C37 1.371(10)
C37 C38 1.360(11)
P2 N1 1.738(6)
P3 N2 1.736(7)
